data_1556857
loop_
_publ_author_name
'Li, Bin'
'Kuang, Yi'
'He, Jun-Bin'
'Tang, Rui'
'Xu, Lu-Lu'
'Leung, Chung-Hang'
'Ma, Dik-Lung'
'Qiao, Xue'
'Ye, Min'

_publ_section_title
;
 Antcamphorols A--K, Cytotoxic and ROS Scavenging Triterpenoids from
 Antrodia camphorata
;
_journal_name_full 'Journal of Natural Products'
_journal_paper_doi 10.1021/acs.jnatprod.9b00580
_journal_year 2019
_chemical_formula_moiety 'C31 H50 O3, C H4 O'
_chemical_formula_sum 'C32 H54 O4'
_chemical_formula_weight 502.75
_space_group_crystal_system orthorhombic
_space_group_IT_number 19
_space_group_name_Hall 'P 2ac 2ab'
_space_group_name_H-M_alt 'P 21 21 21'
_atom_sites_solution_hydrogens geom
_atom_sites_solution_primary direct
_audit_creation_date 2017-07-07
_audit_creation_method
;
  Olex2 1.2
  (compiled Dec  5 2012 16:20:19, GUI svn.r4385)
;
_cell_angle_alpha 90
_cell_angle_beta 90
_cell_angle_gamma 90
_cell_formula_units_Z 4
_cell_length_a 6.2668(8)
_cell_length_b 14.648(3)
_cell_length_c 31.434(5)
_cell_measurement_reflns_used 2623
_cell_measurement_temperature 106.7
_cell_measurement_theta_max 71.0210
_cell_measurement_theta_min 3.0114
_cell_volume 2885.5(8)
_computing_cell_refinement
;
CrysAlisPro, Agilent Technologies,
Version 1.171.35.11 (release 16-05-2011 CrysAlis171 .NET)
(compiled May 16 2011,17:55:39)
;
_computing_data_collection
;
CrysAlisPro, Agilent Technologies,
Version 1.171.35.11 (release 16-05-2011 CrysAlis171 .NET)
(compiled May 16 2011,17:55:39)
;
_computing_data_reduction
;
CrysAlisPro, Agilent Technologies,
Version 1.171.35.11 (release 16-05-2011 CrysAlis171 .NET)
(compiled May 16 2011,17:55:39)
;
_computing_molecular_graphics
;
O. V. Dolomanov, L. J. Bourhis, R. J. Gildea, J. A. K. Howard and H. Puschmann,
OLEX2: a complete structure solution, refinement and analysis program.
J. Appl. Cryst. (2009). 42, 339-341.
;
_computing_publication_material
;
O. V. Dolomanov, L. J. Bourhis, R. J. Gildea, J. A. K. Howard and H. Puschmann,
OLEX2: a complete structure solution, refinement and analysis program.
J. Appl. Cryst. (2009). 42, 339-341.
;
_computing_structure_refinement
;
XL, G.M. Sheldrick, Acta Cryst.
(2008). A64, 112-122
;
_computing_structure_solution
;
XS, G.M. Sheldrick, Acta Cryst.
(2008). A64, 112-122
;
_diffrn_ambient_temperature 106.7
_diffrn_detector_area_resol_mean 16.0971
_diffrn_measured_fraction_theta_full 0.998
_diffrn_measured_fraction_theta_max 0.982
_diffrn_measurement_details
;
#__ type_ start__ end____ width___ exp.time_
  1 omega  -39.00   10.00   1.0000    2.5000
omega____ theta____ kappa____ phi______ frames
    -       -8.5000  111.0000  -30.0000 49

#__ type_ start__ end____ width___ exp.time_
  2 omega  -13.00   13.00   1.0000    2.5000
omega____ theta____ kappa____ phi______ frames
    -       -8.5000  111.0000 -120.0000 26

#__ type_ start__ end____ width___ exp.time_
  3 omega   23.00   57.00   1.0000    2.5000
omega____ theta____ kappa____ phi______ frames
    -       -8.5000   77.0000   60.0000 34

#__ type_ start__ end____ width___ exp.time_
  4 omega   43.00  104.00   1.0000    2.5000
omega____ theta____ kappa____ phi______ frames
    -       36.7919   77.0000  -90.0000 61

#__ type_ start__ end____ width___ exp.time_
  5 omega   24.00   50.00   1.0000    2.5000
omega____ theta____ kappa____ phi______ frames
    -       36.7919   37.0000   90.0000 26

#__ type_ start__ end____ width___ exp.time_
  6 omega   18.00  106.00   1.0000    2.5000
omega____ theta____ kappa____ phi______ frames
    -       36.7919   37.0000  120.0000 88

#__ type_ start__ end____ width___ exp.time_
  7 omega   10.00   36.00   1.0000    2.5000
omega____ theta____ kappa____ phi______ frames
    -       36.7919   77.0000  -90.0000 26

#__ type_ start__ end____ width___ exp.time_
  8 omega    1.00   27.00   1.0000    2.5000
omega____ theta____ kappa____ phi______ frames
    -       36.7919 -102.0000  -95.0000 26

#__ type_ start__ end____ width___ exp.time_
  9 omega   50.00   97.00   1.0000   15.0000
omega____ theta____ kappa____ phi______ frames
    -      108.0000  -45.0000   30.0000 47

#__ type_ start__ end____ width___ exp.time_
 10 omega   41.00   79.00   1.0000   15.0000
omega____ theta____ kappa____ phi______ frames
    -      108.0000  -45.0000    0.0000 38

#__ type_ start__ end____ width___ exp.time_
 11 omega   47.00   97.00   1.0000   15.0000
omega____ theta____ kappa____ phi______ frames
    -      108.0000  -45.0000  -60.0000 50

#__ type_ start__ end____ width___ exp.time_
 12 omega  104.00  172.00   1.0000   15.0000
omega____ theta____ kappa____ phi______ frames
    -      108.0000   45.0000  -30.0000 68

#__ type_ start__ end____ width___ exp.time_
 13 omega   56.00   98.00   1.0000   15.0000
omega____ theta____ kappa____ phi______ frames
    -      108.0000  -45.0000  150.0000 42

#__ type_ start__ end____ width___ exp.time_
 14 omega  150.00  176.00   1.0000   15.0000
omega____ theta____ kappa____ phi______ frames
    -      108.0000  111.0000 -180.0000 26

#__ type_ start__ end____ width___ exp.time_
 15 omega   47.00  171.00   1.0000   15.0000
omega____ theta____ kappa____ phi______ frames
    -      108.0000    0.0000  -60.0000 124
;
_diffrn_measurement_device_type 'Xcalibur, Eos, Gemini'
_diffrn_measurement_method '\w scans'
_diffrn_orient_matrix_UB_11 0.0243971000
_diffrn_orient_matrix_UB_12 -0.0715581000
_diffrn_orient_matrix_UB_13 -0.0355543000
_diffrn_orient_matrix_UB_21 0.1185426000
_diffrn_orient_matrix_UB_22 0.0705968000
_diffrn_orient_matrix_UB_23 -0.0276289000
_diffrn_orient_matrix_UB_31 0.2136985000
_diffrn_orient_matrix_UB_32 -0.0308032000
_diffrn_orient_matrix_UB_33 0.0192501000
_diffrn_radiation_monochromator graphite
_diffrn_radiation_type 'Cu K\a'
_diffrn_radiation_wavelength 1.5418
_diffrn_reflns_av_R_equivalents 0.0291
_diffrn_reflns_av_unetI/netI 0.0544
_diffrn_reflns_Laue_measured_fraction_full 0.998
_diffrn_reflns_Laue_measured_fraction_max 0.982
_diffrn_reflns_limit_h_max 7
_diffrn_reflns_limit_h_min -4
_diffrn_reflns_limit_k_max 18
_diffrn_reflns_limit_k_min -17
_diffrn_reflns_limit_l_max 38
_diffrn_reflns_limit_l_min -37
_diffrn_reflns_number 9210
_diffrn_reflns_point_group_measured_fraction_full 0.996
_diffrn_reflns_point_group_measured_fraction_max 0.967
_diffrn_reflns_theta_full 67.684
_diffrn_reflns_theta_max 71.323
_diffrn_reflns_theta_min 3.329
_diffrn_source 'Enhance (Cu) X-ray Source'
_exptl_absorpt_coefficient_mu 0.572
_exptl_absorpt_correction_T_max 1.00000
_exptl_absorpt_correction_T_min 0.85229
_exptl_absorpt_correction_type multi-scan
_exptl_absorpt_process_details
;
CrysAlisPro, Agilent Technologies,
Version 1.171.35.11 (release 16-05-2011 CrysAlis171 .NET)
(compiled May 16 2011,17:55:39)
Empirical absorption correction using spherical harmonics,
 implemented in SCALE3 ABSPACK scaling algorithm.
;
_exptl_crystal_density_diffrn 1.157
_exptl_crystal_F_000 1112
_exptl_crystal_size_max 0.6
_exptl_crystal_size_mid 0.12
_exptl_crystal_size_min 0.04
_refine_diff_density_max 0.222
_refine_diff_density_min -0.183
_refine_diff_density_rms 0.041
_refine_ls_abs_structure_details
;
 Flack x determined using 1847 quotients [(I+)-(I-)]/[(I+)+(I-)]
 (Parsons, Flack and Wagner, Acta Cryst. B69 (2013) 249-259).
;
_refine_ls_abs_structure_Flack -0.05(15)
_refine_ls_extinction_method none
_refine_ls_goodness_of_fit_ref 1.042
_refine_ls_hydrogen_treatment constr
_refine_ls_matrix_type full
_refine_ls_number_parameters 369
_refine_ls_number_reflns 5442
_refine_ls_number_restraints 78
_refine_ls_restrained_S_all 1.034
_refine_ls_R_factor_all 0.0523
_refine_ls_R_factor_gt 0.0463
_refine_ls_shift/su_max 0.000
_refine_ls_shift/su_mean 0.000
_refine_ls_structure_factor_coef Fsqd
_refine_ls_weighting_details 'w=1/[\s^2^(Fo^2^)+(0.0534P)^2^+0.3729P] where P=(Fo^2^+2Fc^2^)/3'
_refine_ls_weighting_scheme calc
_refine_ls_wR_factor_gt 0.1114
_refine_ls_wR_factor_ref 0.1159
_reflns_Friedel_coverage 0.711
_reflns_Friedel_fraction_full 0.992
_reflns_Friedel_fraction_max 0.948
_reflns_number_gt 4918
_reflns_number_total 5442
_reflns_threshold_expression 'I > 2\s(I)'
_cod_data_source_file np9b00580_si_002.cif
_cod_data_source_block exp_5024
_cod_database_code 1556857
_reflns_odcompleteness_completeness 99.80
_reflns_odcompleteness_iscentric 1
_reflns_odcompleteness_theta 66.97
_olex2_refinement_description
;
1. Others
 Fixed Uiso: H1(0.044) H3(0.05) H1A(0.027) H8A(0.033) H8B(0.033) H8C(0.033)
 H9A(0.03) H9B(0.03) H10A(0.032) H10B(0.032) H12A(0.026) H12B(0.026)
 H13A(0.031) H13B(0.031) H14A(0.031) H14B(0.031) H16A(0.028) H16B(0.028)
 H17A(0.028) H17B(0.028) H20A(0.026) H20B(0.026) H21(0.025) H22A(0.046)
 H22B(0.046) H22C(0.046) H23(0.025) H24A(0.045) H24B(0.045) H24C(0.045)
 H26(0.025) H27A(0.045) H27B(0.045) H27C(0.045) H29A(0.042) H29B(0.042)
 H29C(0.042) H30A(0.028) H30B(0.028) H31A(0.032) H31B(0.032) H32A(0.041)
 H32B(0.041) H33(0.029) H34A(0.05) H34B(0.05) H34C(0.05) H35A(0.046)
 H35B(0.046) H35C(0.046) H4(0.055) H36A(0.063) H36B(0.063) H36C(0.063)
 H34D(0.04) H34E(0.04) H34F(0.04) H33A(0.025) H35D(0.044) H35E(0.044)
 H35F(0.044) H36D(0.063) H36E(0.063) H36F(0.063)
 Fixed X: H1(0.0053) H3(0.6845) H1A(0.2071) H8A(0.1503) H8B(0.0616)
 H8C(0.1336) H9A(0.2273) H9B(0.392) H10A(-0.1385) H10B(0.0608) H12A(0.6279)
 H12B(0.3751) H13A(0.1412) H13B(0.3443) H14A(0.8092) H14B(0.5572) H16A(0.7778)
 H16B(0.5427) H17A(0.7022) H17B(0.8402) H20A(0.3968) H20B(0.5759) H21(0.2636)
 H22A(0.6176) H22B(0.5756) H22C(0.7995) H23(0.6962) H24A(-0.3141) H24B(-0.3195)
 H24C(-0.2912) H26(0.3848) H27A(-0.1438) H27B(-0.1882) H27C(-0.2438)
 H29A(0.2271) H29B(0.0224) H29C(0.0152) H30A(0.1104) H30B(0.2952) H31A(-0.0588)
 H31B(0.0762) H32A(0.9528) H32B(0.8998) H33(0.6111) H34A(0.2657) H34B(0.3198)
 H34C(0.3194) H35A(0.6946) H35B(0.6917) H35C(0.8756) H4(-0.3546) H36A(-0.486)
 H36B(-0.6764) H36C(-0.4398) H34D(0.5591) H34E(0.3451) H34F(0.3504)
 H33A(0.3762) H35D(0.6796) H35E(0.5709) H35F(0.779) H36D(-0.3882) H36E(-0.5952)
 H36F(-0.3648)
 Fixed Y: H1(-0.1587) H3(-0.6068) H1A(-0.194) H8A(-0.2317) H8B(-0.2674) H8C(-
 0.339) H9A(-0.0427) H9B(-0.0526) H10A(-0.3048) H10B(-0.3415) H12A(-0.4521)
 H12B(-0.4407) H13A(-0.3757) H13B(-0.3798) H14A(-0.3587) H14B(-0.3413) H16A(-
 0.1672) H16B(-0.1478) H17A(-0.2424) H17B(-0.3221) H20A(-0.4153) H20B(-0.3558)
 H21(-0.1402) H22A(-0.0271) H22B(0.0053) H22C(-0.0397) H23(-0.3074) H24A(-
 0.0846) H24B(-0.1775) H24C(-0.0818) H26(-0.301) H27A(-0.3208) H27B(-0.2137)
 H27C(-0.2643) H29A(-0.0334) H29B(-0.0276) H29C(0.0167) H30A(-0.3733) H30B(-
 0.3072) H31A(-0.0823) H31B(-0.0106) H32A(-0.5115) H32B(-0.4702) H33(-0.5919)
 H34A(-0.54) H34B(-0.5506) H34C(-0.4516) H35A(-0.4434) H35B(-0.5491) H35C(-
 0.5107) H4(-0.1855) H36A(-0.3198) H36B(-0.2843) H36C(-0.2925) H34D(-0.6372)
 H34E(-0.615) H34F(-0.6038) H33A(-0.4591) H35D(-0.4268) H35E(-0.5165) H35F(-
 0.5252) H36D(-0.3091) H36E(-0.2658) H36F(-0.2228)
 Fixed Z: H1(-0.0795) H3(-0.4538) H1A(-0.1292) H8A(-0.3932) H8B(-0.3485) H8C(-
 0.3842) H9A(-0.3013) H9B(-0.2628) H10A(-0.1586) H10B(-0.1317) H12A(-0.4105)
 H12B(-0.406) H13A(-0.2887) H13B(-0.2582) H14A(-0.5207) H14B(-0.5202) H16A(-
 0.3984) H16B(-0.4171) H17A(-0.4707) H17B(-0.4493) H20A(-0.335) H20B(-0.3116)
 H21(-0.202) H22A(-0.3107) H22B(-0.3586) H22C(-0.3459) H23(-0.376) H24A(-
 0.1467) H24B(-0.1735) H24C(-0.1974) H26(-0.4428) H27A(-0.2608) H27B(-0.2658)
 H27C(-0.222) H29A(-0.1499) H29B(-0.1195) H29C(-0.1661) H30A(-0.2051) H30B(-
 0.1882) H31A(-0.259) H31B(-0.2313) H32A(-0.4994) H32B(-0.4535) H33(-0.5248)
 H34A(-0.5201) H34B(-0.5696) H34C(-0.548) H35A(-0.582) H35B(-0.5949) H35C(-
 0.5645) H4(-0.0809) H36A(-0.0841) H36B(-0.0545) H36C(-0.0357) H34D(-0.5304)
 H34E(-0.5561) H34F(-0.5055) H33A(-0.5402) H35D(-0.5817) H35E(-0.601) H35F(-
 0.5718) H36D(-0.0458) H36E(-0.0239) H36F(-0.015)
;
_shelx_estimated_absorpt_t_max 0.977
_shelx_estimated_absorpt_t_min 0.725
_shelx_shelxl_version_number 2014/7
_shelx_space_group_comment
;
The symmetry employed for this shelxl refinement is uniquely defined
by the following loop, which should always be used as a source of
symmetry information in preference to the above space-group names.
They are only intended as comments.
;

loop_
_space_group_symop_operation_xyz
'x, y, z'
'-x+1/2, -y, z+1/2'
'x+1/2, -y+1/2, -z'
'-x, y+1/2, -z+1/2'

loop_
_atom_site_label
_atom_site_type_symbol
_atom_site_fract_x
_atom_site_fract_y
_atom_site_fract_z
_atom_site_U_iso_or_equiv
_atom_site_adp_type
_atom_site_occupancy
_atom_site_site_symmetry_order
_atom_site_calc_flag
_atom_site_refinement_flags_posn
_atom_site_refinement_flags_adp
_atom_site_refinement_flags_occupancy
_atom_site_disorder_assembly
_atom_site_disorder_group
O1 O -0.0626(3) -0.19279(15) -0.09615(6) 0.0293(4) Uani 1 1 d . . . . .
H1 H 0.0053 -0.1587 -0.0795 0.044 Uiso 1 1 calc R U . . .
O2 O 0.4691(3) -0.47657(13) -0.46392(6) 0.0263(4) Uani 1 1 d . . . . .
O3 O 0.8133(4) -0.59955(14) -0.46038(7) 0.0331(5) Uani 1 1 d . . . . .
H3 H 0.6845 -0.6068 -0.4538 0.050 Uiso 1 1 calc R U . . .
C4 C 0.3105(4) -0.17652(18) -0.28938(8) 0.0212(5) Uani 1 1 d . . . . .
C1 C 0.0515(4) -0.20063(19) -0.13550(8) 0.0229(5) Uani 1 1 d . . . . .
H1A H 0.2071 -0.1940 -0.1292 0.027 Uiso 1 1 calc R U . . .
C7 C 0.3918(4) -0.27877(18) -0.35338(8) 0.0201(5) Uani 1 1 d . . . . .
C8 C 0.1636(4) -0.27926(19) -0.37146(8) 0.0218(5) Uani 1 1 d . . . . .
H8A H 0.1503 -0.2317 -0.3932 0.033 Uiso 1 1 calc R U . . .
H8B H 0.0616 -0.2674 -0.3485 0.033 Uiso 1 1 calc R U . . .
H8C H 0.1336 -0.3390 -0.3842 0.033 Uiso 1 1 calc R U . . .
C9 C 0.2624(5) -0.07930(18) -0.27579(8) 0.0248(6) Uani 1 1 d . . . . .
H9A H 0.2273 -0.0427 -0.3013 0.030 Uiso 1 1 calc R U . . .
H9B H 0.3920 -0.0526 -0.2628 0.030 Uiso 1 1 calc R U . . .
C10 C 0.0156(5) -0.29581(19) -0.15308(9) 0.0264(6) Uani 1 1 d . . . . .
H10A H -0.1385 -0.3048 -0.1586 0.032 Uiso 1 1 calc R U . . .
H10B H 0.0608 -0.3415 -0.1317 0.032 Uiso 1 1 calc R U . . .
C11 C 0.2352(4) -0.24932(18) -0.26775(8) 0.0215(5) Uani 1 1 d . . . . .
C12 C 0.4985(4) -0.42851(18) -0.42483(8) 0.0216(5) Uani 1 1 d . . . . .
H12A H 0.6279 -0.4521 -0.4105 0.026 Uiso 1 1 calc R U . . .
H12B H 0.3751 -0.4407 -0.4060 0.026 Uiso 1 1 calc R U . . .
C13 C 0.2792(5) -0.34604(18) -0.28218(8) 0.0257(6) Uani 1 1 d . . . . .
H13A H 0.1412 -0.3757 -0.2887 0.031 Uiso 1 1 calc R U . . .
H13B H 0.3443 -0.3798 -0.2582 0.031 Uiso 1 1 calc R U . . .
C14 C 0.6782(5) -0.3652(2) -0.50331(8) 0.0261(6) Uani 1 1 d . . . . .
H14A H 0.8092 -0.3587 -0.5207 0.031 Uiso 1 1 calc R U . . .
H14B H 0.5572 -0.3413 -0.5202 0.031 Uiso 1 1 calc R U . . .
C15 C 0.4289(4) -0.18921(18) -0.32960(8) 0.0203(5) Uani 1 1 d . . . . .
C16 C 0.6231(4) -0.17549(18) -0.39327(9) 0.0235(5) Uani 1 1 d . . . . .
H16A H 0.7778 -0.1672 -0.3984 0.028 Uiso 1 1 calc R U . . .
H16B H 0.5427 -0.1478 -0.4171 0.028 Uiso 1 1 calc R U . . .
C17 C 0.7016(4) -0.30790(19) -0.46293(9) 0.0237(5) Uani 1 1 d . . . . .
H17A H 0.7022 -0.2424 -0.4707 0.028 Uiso 1 1 calc R U . . .
H17B H 0.8402 -0.3221 -0.4493 0.028 Uiso 1 1 calc R U . . .
C18 C 0.0839(4) -0.24102(18) -0.22927(8) 0.0208(5) Uani 1 1 d . . . . .
C19 C -0.0111(4) -0.12467(19) -0.16729(9) 0.0239(6) Uani 1 1 d . . . . .
C20 C 0.4253(4) -0.35591(17) -0.32107(8) 0.0215(5) Uani 1 1 d . . . . .
H20A H 0.3968 -0.4153 -0.3350 0.026 Uiso 1 1 calc R U . . .
H20B H 0.5759 -0.3558 -0.3116 0.026 Uiso 1 1 calc R U . . .
C21 C 0.1091(4) -0.14436(18) -0.20969(8) 0.0208(5) Uani 1 1 d . . . . .
H21 H 0.2636 -0.1402 -0.2020 0.025 Uiso 1 1 calc R U . . .
C22 C 0.6453(5) -0.0407(2) -0.34071(9) 0.0305(6) Uani 1 1 d . . . . .
H22A H 0.6176 -0.0271 -0.3107 0.046 Uiso 1 1 calc R U . . .
H22B H 0.5756 0.0053 -0.3586 0.046 Uiso 1 1 calc R U . . .
H22C H 0.7995 -0.0397 -0.3459 0.046 Uiso 1 1 calc R U . . .
C23 C 0.5676(4) -0.27711(18) -0.38843(8) 0.0206(5) Uani 1 1 d . . . . .
H23 H 0.6962 -0.3074 -0.3760 0.025 Uiso 1 1 calc R U . . .
C24 C -0.2565(5) -0.1164(2) -0.17159(10) 0.0302(6) Uani 1 1 d . . . . .
H24A H -0.3141 -0.0846 -0.1467 0.045 Uiso 1 1 calc R U . . .
H24B H -0.3195 -0.1775 -0.1735 0.045 Uiso 1 1 calc R U . . .
H24C H -0.2912 -0.0818 -0.1974 0.045 Uiso 1 1 calc R U . . .
C25 C 0.5583(4) -0.13363(18) -0.35135(8) 0.0230(5) Uani 1 1 d . . . . .
C26 C 0.5211(4) -0.32549(17) -0.43084(8) 0.0212(5) Uani 1 1 d . . . . .
H26 H 0.3848 -0.3010 -0.4428 0.025 Uiso 1 1 calc R U . . .
C27 C -0.1440(5) -0.2619(2) -0.24602(10) 0.0297(6) Uani 1 1 d . . . . .
H27A H -0.1438 -0.3208 -0.2608 0.045 Uiso 1 1 calc R U . . .
H27B H -0.1882 -0.2137 -0.2658 0.045 Uiso 1 1 calc R U . . .
H27C H -0.2438 -0.2643 -0.2220 0.045 Uiso 1 1 calc R U . . .
C28 C 0.6403(5) -0.4668(2) -0.49432(9) 0.0289(6) Uani 1 1 d . . . . .
C29 C 0.0708(5) -0.0340(2) -0.14904(8) 0.0279(6) Uani 1 1 d . . . . .
H29A H 0.2271 -0.0334 -0.1499 0.042 Uiso 1 1 calc R U . . .
H29B H 0.0224 -0.0276 -0.1195 0.042 Uiso 1 1 calc R U . . .
H29C H 0.0152 0.0167 -0.1661 0.042 Uiso 1 1 calc R U . . .
C30 C 0.1405(5) -0.31108(18) -0.19440(8) 0.0235(5) Uani 1 1 d . . . . .
H30A H 0.1104 -0.3733 -0.2051 0.028 Uiso 1 1 calc R U . . .
H30B H 0.2952 -0.3072 -0.1882 0.028 Uiso 1 1 calc R U . . .
C31 C 0.0787(5) -0.07226(19) -0.24422(9) 0.0263(6) Uani 1 1 d . . . . .
H31A H -0.0588 -0.0823 -0.2590 0.032 Uiso 1 1 calc R U . . .
H31B H 0.0762 -0.0106 -0.2313 0.032 Uiso 1 1 calc R U . . .
C32 C 0.8440(5) -0.5095(2) -0.47660(10) 0.0340(7) Uani 1 1 d . . . . .
H32A H 0.9528 -0.5115 -0.4994 0.041 Uiso 1 1 calc R U . . .
H32B H 0.8998 -0.4702 -0.4535 0.041 Uiso 1 1 calc R U . . .
C33B C 0.5857(10) -0.5268(4) -0.53298(15) 0.0240(11) Uani 0.672(5) 1 d . U P A 1
H33 H 0.6111 -0.5919 -0.5248 0.029 Uiso 0.672(5) 1 calc R U P A 1
C34 C 0.3522(8) -0.5163(3) -0.54360(15) 0.0333(11) Uani 0.672(5) 1 d . U P A 1
H34A H 0.2657 -0.5400 -0.5201 0.050 Uiso 0.672(5) 1 calc R U P A 1
H34B H 0.3198 -0.5506 -0.5696 0.050 Uiso 0.672(5) 1 calc R U P A 1
H34C H 0.3194 -0.4516 -0.5480 0.050 Uiso 0.672(5) 1 calc R U P A 1
C35B C 0.7245(12) -0.5056(6) -0.5722(3) 0.0308(16) Uani 0.672(5) 1 d . U P A 1
H35A H 0.6946 -0.4434 -0.5820 0.046 Uiso 0.672(5) 1 calc R U P A 1
H35B H 0.6917 -0.5491 -0.5949 0.046 Uiso 0.672(5) 1 calc R U P A 1
H35C H 0.8756 -0.5107 -0.5645 0.046 Uiso 0.672(5) 1 calc R U P A 1
O4 O -0.4828(4) -0.18988(15) -0.07342(8) 0.0365(5) Uani 1 1 d . . . . .
H4 H -0.3546 -0.1855 -0.0809 0.055 Uiso 1 1 calc R U . A 1
C36 C -0.5242(8) -0.2779(4) -0.06105(18) 0.0423(11) Uani 0.672(5) 1 d . . P A 1
H36A H -0.4860 -0.3198 -0.0841 0.063 Uiso 0.672(5) 1 calc R U P A 1
H36B H -0.6764 -0.2843 -0.0545 0.063 Uiso 0.672(5) 1 calc R U P A 1
H36C H -0.4398 -0.2925 -0.0357 0.063 Uiso 0.672(5) 1 calc R U P A 1
C34A C 0.4335(15) -0.5974(6) -0.5317(2) 0.0266(19) Uani 0.328(5) 1 d . U P A 2
H34D H 0.5591 -0.6372 -0.5304 0.040 Uiso 0.328(5) 1 calc R U P A 2
H34E H 0.3451 -0.6150 -0.5561 0.040 Uiso 0.328(5) 1 calc R U P A 2
H34F H 0.3504 -0.6038 -0.5055 0.040 Uiso 0.328(5) 1 calc R U P A 2
C33A C 0.5043(17) -0.4991(8) -0.5367(3) 0.021(2) Uani 0.328(5) 1 d . U P A 2
H33A H 0.3762 -0.4591 -0.5402 0.025 Uiso 0.328(5) 1 calc R U P A 2
C35A C 0.646(2) -0.4912(13) -0.5764(5) 0.030(3) Uani 0.328(5) 1 d . U P A 2
H35D H 0.6796 -0.4268 -0.5817 0.044 Uiso 0.328(5) 1 calc R U P A 2
H35E H 0.5709 -0.5165 -0.6010 0.044 Uiso 0.328(5) 1 calc R U P A 2
H35F H 0.7790 -0.5252 -0.5718 0.044 Uiso 0.328(5) 1 calc R U P A 2
C36A C -0.4554(18) -0.2523(7) -0.0364(4) 0.0423(11) Uani 0.328(5) 1 d . . P A 2
H36D H -0.3882 -0.3091 -0.0458 0.063 Uiso 0.328(5) 1 calc R U P A 2
H36E H -0.5952 -0.2658 -0.0239 0.063 Uiso 0.328(5) 1 calc R U P A 2
H36F H -0.3648 -0.2228 -0.0150 0.063 Uiso 0.328(5) 1 calc R U P A 2

loop_
_atom_site_aniso_label
_atom_site_aniso_U_11
_atom_site_aniso_U_22
_atom_site_aniso_U_33
_atom_site_aniso_U_23
_atom_site_aniso_U_13
_atom_site_aniso_U_12
O1 0.0251(9) 0.0361(11) 0.0266(9) 0.0016(8) 0.0034(8) -0.0003(9)
O2 0.0292(10) 0.0292(10) 0.0206(8) 0.0006(8) 0.0014(8) -0.0113(8)
O3 0.0371(12) 0.0270(10) 0.0351(11) 0.0033(9) 0.0104(10) 0.0000(9)
C4 0.0225(12) 0.0194(13) 0.0218(11) 0.0011(10) -0.0082(10) 0.0002(10)
C1 0.0176(12) 0.0292(14) 0.0220(12) 0.0031(10) 0.0000(10) 0.0003(11)
C7 0.0183(12) 0.0210(13) 0.0210(11) 0.0010(10) -0.0019(10) -0.0015(10)
C8 0.0171(12) 0.0253(13) 0.0228(11) 0.0003(10) -0.0019(10) -0.0013(10)
C9 0.0312(14) 0.0175(12) 0.0257(12) 0.0040(10) -0.0046(11) 0.0012(11)
C10 0.0269(14) 0.0243(13) 0.0279(13) 0.0063(11) 0.0004(11) -0.0015(11)
C11 0.0220(13) 0.0198(12) 0.0229(12) -0.0002(10) -0.0059(10) 0.0003(10)
C12 0.0228(12) 0.0242(13) 0.0178(11) 0.0027(10) 0.0005(10) -0.0035(11)
C13 0.0351(15) 0.0188(12) 0.0233(12) 0.0018(10) 0.0005(11) -0.0021(11)
C14 0.0267(14) 0.0303(15) 0.0212(12) 0.0045(11) -0.0001(11) -0.0059(12)
C15 0.0185(11) 0.0198(12) 0.0226(12) 0.0029(10) -0.0067(10) 0.0011(10)
C16 0.0183(12) 0.0230(13) 0.0291(13) 0.0030(11) -0.0027(10) -0.0031(10)
C17 0.0227(13) 0.0220(12) 0.0262(13) 0.0030(11) 0.0010(11) -0.0043(11)
C18 0.0210(13) 0.0190(12) 0.0225(11) 0.0010(10) -0.0037(10) -0.0009(10)
C19 0.0214(13) 0.0244(13) 0.0259(12) 0.0005(10) -0.0027(10) 0.0014(11)
C20 0.0250(13) 0.0167(12) 0.0228(12) 0.0011(10) -0.0027(10) 0.0000(10)
C21 0.0176(12) 0.0211(13) 0.0236(12) 0.0016(10) -0.0053(10) 0.0010(10)
C22 0.0350(15) 0.0267(15) 0.0296(13) 0.0015(12) -0.0036(12) -0.0105(13)
C23 0.0142(11) 0.0234(13) 0.0243(12) 0.0032(10) -0.0036(10) 0.0004(10)
C24 0.0242(14) 0.0327(15) 0.0337(14) 0.0019(12) -0.0040(12) 0.0058(12)
C25 0.0209(12) 0.0213(13) 0.0267(12) 0.0019(10) -0.0060(10) -0.0017(11)
C26 0.0189(12) 0.0216(12) 0.0230(12) 0.0042(10) -0.0017(10) -0.0009(10)
C27 0.0227(13) 0.0321(15) 0.0343(14) -0.0039(12) -0.0056(12) -0.0046(12)
C28 0.0378(16) 0.0282(15) 0.0207(12) -0.0025(11) 0.0054(12) -0.0116(13)
C29 0.0312(14) 0.0290(14) 0.0236(12) -0.0021(11) -0.0002(11) 0.0020(12)
C30 0.0250(13) 0.0193(12) 0.0260(13) 0.0018(10) -0.0002(11) -0.0001(11)
C31 0.0327(14) 0.0199(13) 0.0263(13) 0.0014(11) -0.0031(12) 0.0062(11)
C32 0.0368(16) 0.0281(15) 0.0370(15) 0.0014(12) 0.0164(13) -0.0007(13)
C33B 0.023(3) 0.026(3) 0.022(2) 0.0013(19) -0.004(2) -0.004(2)
C34 0.031(3) 0.035(3) 0.033(2) -0.0045(19) -0.0071(19) 0.004(2)
C35B 0.036(4) 0.035(3) 0.022(2) -0.004(2) 0.000(3) -0.013(3)
O4 0.0262(10) 0.0339(11) 0.0493(13) -0.0017(10) 0.0046(10) 0.0041(9)
C36 0.033(2) 0.036(2) 0.058(3) 0.004(2) 0.002(2) 0.006(2)
C34A 0.029(4) 0.032(4) 0.019(3) -0.004(3) 0.000(3) -0.005(4)
C33A 0.008(5) 0.036(6) 0.018(4) 0.004(4) -0.001(4) 0.007(4)
C35A 0.018(7) 0.048(8) 0.023(5) -0.001(5) 0.000(5) -0.005(6)
C36A 0.033(2) 0.036(2) 0.058(3) 0.004(2) 0.002(2) 0.006(2)

loop_
_atom_type_symbol
_atom_type_description
_atom_type_scat_dispersion_real
_atom_type_scat_dispersion_imag
_atom_type_scat_source
C C 0.0181 0.0091 'International Tables Vol C Tables 4.2.6.8 and 6.1.1.4'
H H 0.0000 0.0000 'International Tables Vol C Tables 4.2.6.8 and 6.1.1.4'
O O 0.0492 0.0322 'International Tables Vol C Tables 4.2.6.8 and 6.1.1.4'

loop_
_geom_angle_atom_site_label_1
_geom_angle_atom_site_label_2
_geom_angle_atom_site_label_3
_geom_angle
C1 O1 H1 109.5
C12 O2 C28 115.1(2)
C32 O3 H3 109.5
C11 C4 C9 122.0(3)
C11 C4 C15 120.5(2)
C15 C4 C9 117.3(2)
O1 C1 H1A 107.9
O1 C1 C10 108.3(2)
O1 C1 C19 111.9(2)
C10 C1 H1A 107.9
C10 C1 C19 112.9(2)
C19 C1 H1A 107.9
C8 C7 C23 113.3(2)
C15 C7 C8 109.0(2)
C15 C7 C20 106.7(2)
C15 C7 C23 103.0(2)
C20 C7 C8 111.6(2)
C20 C7 C23 112.5(2)
C7 C8 H8A 109.5
C7 C8 H8B 109.5
C7 C8 H8C 109.5
H8A C8 H8B 109.5
H8A C8 H8C 109.5
H8B C8 H8C 109.5
C4 C9 H9A 108.9
C4 C9 H9B 108.9
C4 C9 C31 113.4(2)
H9A C9 H9B 107.7
C31 C9 H9A 108.9
C31 C9 H9B 108.9
C1 C10 H10A 109.3
C1 C10 H10B 109.3
C1 C10 C30 111.5(2)
H10A C10 H10B 108.0
C30 C10 H10A 109.3
C30 C10 H10B 109.3
C4 C11 C13 121.7(3)
C4 C11 C18 123.2(2)
C13 C11 C18 114.9(2)
O2 C12 H12A 109.0
O2 C12 H12B 109.0
O2 C12 C26 113.1(2)
H12A C12 H12B 107.8
C26 C12 H12A 109.0
C26 C12 H12B 109.0
C11 C13 H13A 108.3
C11 C13 H13B 108.3
C11 C13 C20 115.8(2)
H13A C13 H13B 107.4
C20 C13 H13A 108.3
C20 C13 H13B 108.3
H14A C14 H14B 107.7
C17 C14 H14A 108.9
C17 C14 H14B 108.9
C17 C14 C28 113.3(2)
C28 C14 H14A 108.9
C28 C14 H14B 108.9
C4 C15 C7 116.8(2)
C25 C15 C4 131.7(3)
C25 C15 C7 111.4(2)
H16A C16 H16B 108.9
C23 C16 H16A 110.9
C23 C16 H16B 110.9
C25 C16 H16A 110.9
C25 C16 H16B 110.9
C25 C16 C23 104.3(2)
C14 C17 H17A 109.1
C14 C17 H17B 109.1
C14 C17 C26 112.5(2)
H17A C17 H17B 107.8
C26 C17 H17A 109.1
C26 C17 H17B 109.1
C11 C18 C21 108.7(2)
C11 C18 C27 106.5(2)
C11 C18 C30 111.3(2)
C21 C18 C27 114.1(2)
C30 C18 C21 107.6(2)
C30 C18 C27 108.8(2)
C1 C19 C21 107.3(2)
C1 C19 C24 111.4(2)
C24 C19 C21 114.8(2)
C29 C19 C1 107.2(2)
C29 C19 C21 108.5(2)
C29 C19 C24 107.3(2)
C7 C20 H20A 109.2
C7 C20 H20B 109.2
C13 C20 C7 112.1(2)
C13 C20 H20A 109.2
C13 C20 H20B 109.2
H20A C20 H20B 107.9
C18 C21 C19 117.3(2)
C18 C21 H21 104.5
C19 C21 H21 104.5
C31 C21 C18 109.7(2)
C31 C21 C19 114.8(2)
C31 C21 H21 104.5
H22A C22 H22B 109.5
H22A C22 H22C 109.5
H22B C22 H22C 109.5
C25 C22 H22A 109.5
C25 C22 H22B 109.5
C25 C22 H22C 109.5
C7 C23 H23 106.7
C16 C23 C7 104.2(2)
C16 C23 H23 106.7
C16 C23 C26 113.8(2)
C26 C23 C7 118.2(2)
C26 C23 H23 106.7
C19 C24 H24A 109.5
C19 C24 H24B 109.5
C19 C24 H24C 109.5
H24A C24 H24B 109.5
H24A C24 H24C 109.5
H24B C24 H24C 109.5
C15 C25 C16 111.2(2)
C15 C25 C22 131.1(3)
C22 C25 C16 117.7(2)
C12 C26 C17 108.4(2)
C12 C26 C23 111.5(2)
C12 C26 H26 108.8
C17 C26 C23 110.6(2)
C17 C26 H26 108.8
C23 C26 H26 108.8
C18 C27 H27A 109.5
C18 C27 H27B 109.5
C18 C27 H27C 109.5
H27A C27 H27B 109.5
H27A C27 H27C 109.5
H27B C27 H27C 109.5
O2 C28 C14 109.5(2)
O2 C28 C32 109.8(2)
O2 C28 C33B 107.5(3)
O2 C28 C33A 97.0(4)
C14 C28 C33B 116.3(3)
C14 C28 C33A 102.1(5)
C32 C28 C14 109.6(3)
C32 C28 C33B 103.9(3)
C32 C28 C33A 127.5(5)
C19 C29 H29A 109.5
C19 C29 H29B 109.5
C19 C29 H29C 109.5
H29A C29 H29B 109.5
H29A C29 H29C 109.5
H29B C29 H29C 109.5
C10 C30 C18 112.8(2)
C10 C30 H30A 109.0
C10 C30 H30B 109.0
C18 C30 H30A 109.0
C18 C30 H30B 109.0
H30A C30 H30B 107.8
C9 C31 C21 108.8(2)
C9 C31 H31A 109.9
C9 C31 H31B 109.9
C21 C31 H31A 109.9
C21 C31 H31B 109.9
H31A C31 H31B 108.3
O3 C32 C28 113.4(3)
O3 C32 H32A 108.9
O3 C32 H32B 108.9
C28 C32 H32A 108.9
C28 C32 H32B 108.9
H32A C32 H32B 107.7
C28 C33B H33 107.9
C28 C33B C35B 113.0(4)
C34 C33B C28 109.4(4)
C34 C33B H33 107.9
C34 C33B C35B 110.5(5)
C35B C33B H33 107.9
C33B C34 H34A 109.5
C33B C34 H34B 109.5
C33B C34 H34C 109.5
H34A C34 H34B 109.5
H34A C34 H34C 109.5
H34B C34 H34C 109.5
C33B C35B H35A 109.5
C33B C35B H35B 109.5
C33B C35B H35C 109.5
H35A C35B H35B 109.5
H35A C35B H35C 109.5
H35B C35B H35C 109.5
C36 O4 H4 109.5
O4 C36 H36A 109.5
O4 C36 H36B 109.5
O4 C36 H36C 109.5
H36A C36 H36B 109.5
H36A C36 H36C 109.5
H36B C36 H36C 109.5
H34D C34A H34E 109.5
H34D C34A H34F 109.5
H34E C34A H34F 109.5
C33A C34A H34D 109.5
C33A C34A H34E 109.5
C33A C34A H34F 109.5
C28 C33A H33A 109.5
C34A C33A C28 109.9(8)
C34A C33A H33A 109.5
C34A C33A C35A 109.0(10)
C35A C33A C28 109.5(8)
C35A C33A H33A 109.5
C33A C35A H35D 109.5
C33A C35A H35E 109.5
C33A C35A H35F 109.5
H35D C35A H35E 109.5
H35D C35A H35F 109.5
H35E C35A H35F 109.5
O4 C36A H36D 109.5
O4 C36A H36E 109.5
O4 C36A H36F 109.5
H36D C36A H36E 109.5
H36D C36A H36F 109.5
H36E C36A H36F 109.5

loop_
_geom_bond_atom_site_label_1
_geom_bond_atom_site_label_2
_geom_bond_distance
O1 H1 0.8400
O1 C1 1.434(3)
O2 C12 1.428(3)
O2 C28 1.444(3)
O3 H3 0.8400
O3 C32 1.427(4)
C4 C9 1.517(4)
C4 C11 1.350(4)
C4 C15 1.478(4)
C1 H1A 1.0000
C1 C10 1.516(4)
C1 C19 1.546(4)
C7 C8 1.539(3)
C7 C15 1.528(4)
C7 C20 1.534(3)
C7 C23 1.558(4)
C8 H8A 0.9800
C8 H8B 0.9800
C8 H8C 0.9800
C9 H9A 0.9900
C9 H9B 0.9900
C9 C31 1.524(4)
C10 H10A 0.9900
C10 H10B 0.9900
C10 C30 1.533(4)
C11 C13 1.513(4)
C11 C18 1.542(4)
C12 H12A 0.9900
C12 H12B 0.9900
C12 C26 1.527(3)
C13 H13A 0.9900
C13 H13B 0.9900
C13 C20 1.534(4)
C14 H14A 0.9900
C14 H14B 0.9900
C14 C17 1.529(4)
C14 C28 1.532(4)
C15 C25 1.337(4)
C16 H16A 0.9900
C16 H16B 0.9900
C16 C23 1.536(4)
C16 C25 1.509(4)
C17 H17A 0.9900
C17 H17B 0.9900
C17 C26 1.537(4)
C18 C21 1.552(4)
C18 C27 1.552(4)
C18 C30 1.543(3)
C19 C21 1.558(4)
C19 C24 1.548(4)
C19 C29 1.535(4)
C20 H20A 0.9900
C20 H20B 0.9900
C21 H21 1.0000
C21 C31 1.526(3)
C22 H22A 0.9800
C22 H22B 0.9800
C22 H22C 0.9800
C22 C25 1.504(4)
C23 H23 1.0000
C23 C26 1.537(4)
C24 H24A 0.9800
C24 H24B 0.9800
C24 H24C 0.9800
C26 H26 1.0000
C27 H27A 0.9800
C27 H27B 0.9800
C27 H27C 0.9800
C28 C32 1.527(5)
C28 C33B 1.539(5)
C28 C33A 1.652(10)
C29 H29A 0.9800
C29 H29B 0.9800
C29 H29C 0.9800
C30 H30A 0.9900
C30 H30B 0.9900
C31 H31A 0.9900
C31 H31B 0.9900
C32 H32A 0.9900
C32 H32B 0.9900
C33B H33 1.0000
C33B C34 1.509(7)
C33B C35B 1.540(9)
C34 H34A 0.9800
C34 H34B 0.9800
C34 H34C 0.9800
C35B H35A 0.9800
C35B H35B 0.9800
C35B H35C 0.9800
O4 H4 0.8400
O4 C36 1.371(6)
O4 C36A 1.490(12)
C36 H36A 0.9800
C36 H36B 0.9800
C36 H36C 0.9800
C34A H34D 0.9800
C34A H34E 0.9800
C34A H34F 0.9800
C34A C33A 1.516(14)
C33A H33A 1.0000
C33A C35A 1.536(18)
C35A H35D 0.9800
C35A H35E 0.9800
C35A H35F 0.9800
C36A H36D 0.9800
C36A H36E 0.9800
C36A H36F 0.9800

loop_
_geom_torsion_atom_site_label_1
_geom_torsion_atom_site_label_2
_geom_torsion_atom_site_label_3
_geom_torsion_atom_site_label_4
_geom_torsion
O1 C1 C10 C30 -177.6(2)
O1 C1 C19 C21 -175.8(2)
O1 C1 C19 C24 -49.3(3)
O1 C1 C19 C29 67.8(3)
O2 C12 C26 C17 -54.2(3)
O2 C12 C26 C23 -176.2(2)
O2 C28 C32 O3 49.3(3)
O2 C28 C33B C34 42.4(5)
O2 C28 C33B C35B 166.0(5)
O2 C28 C33A C34A -63.1(7)
O2 C28 C33A C35A 177.2(9)
C4 C9 C31 C21 46.2(3)
C4 C11 C13 C20 3.6(4)
C4 C11 C18 C21 -22.5(3)
C4 C11 C18 C27 100.8(3)
C4 C11 C18 C30 -140.8(3)
C4 C15 C25 C16 -174.3(3)
C4 C15 C25 C22 6.1(5)
C1 C10 C30 C18 -57.5(3)
C1 C19 C21 C18 53.0(3)
C1 C19 C21 C31 -176.0(2)
C7 C15 C25 C16 1.5(3)
C7 C15 C25 C22 -178.1(3)
C7 C23 C26 C12 -65.4(3)
C7 C23 C26 C17 173.9(2)
C8 C7 C15 C4 69.4(3)
C8 C7 C15 C25 -107.1(3)
C8 C7 C20 C13 -62.4(3)
C8 C7 C23 C16 95.3(2)
C8 C7 C23 C26 -32.2(3)
C9 C4 C11 C13 178.4(2)
C9 C4 C11 C18 3.8(4)
C9 C4 C15 C7 -153.0(2)
C9 C4 C15 C25 22.6(4)
C10 C1 C19 C21 -53.3(3)
C10 C1 C19 C24 73.1(3)
C10 C1 C19 C29 -169.8(2)
C11 C4 C9 C31 -15.6(4)
C11 C4 C15 C7 22.0(3)
C11 C4 C15 C25 -162.4(3)
C11 C13 C20 C7 -35.3(3)
C11 C18 C21 C19 -173.5(2)
C11 C18 C21 C31 53.2(3)
C11 C18 C30 C10 171.6(2)
C12 O2 C28 C14 -55.7(3)
C12 O2 C28 C32 64.7(3)
C12 O2 C28 C33B 177.1(3)
C12 O2 C28 C33A -161.2(5)
C13 C11 C18 C21 162.6(2)
C13 C11 C18 C27 -74.1(3)
C13 C11 C18 C30 44.3(3)
C14 C17 C26 C12 49.5(3)
C14 C17 C26 C23 172.0(2)
C14 C28 C32 O3 169.7(2)
C14 C28 C33B C34 -80.7(4)
C14 C28 C33B C35B 42.9(6)
C14 C28 C33A C34A -174.8(6)
C14 C28 C33A C35A 65.5(10)
C15 C4 C9 C31 159.4(2)
C15 C4 C11 C13 3.6(4)
C15 C4 C11 C18 -171.0(2)
C15 C7 C20 C13 56.6(3)
C15 C7 C23 C16 -22.4(2)
C15 C7 C23 C26 -149.8(2)
C16 C23 C26 C12 171.9(2)
C16 C23 C26 C17 51.2(3)
C17 C14 C28 O2 50.1(3)
C17 C14 C28 C32 -70.4(3)
C17 C14 C28 C33B 172.2(3)
C17 C14 C28 C33A 152.2(4)
C18 C11 C13 C20 178.7(2)
C18 C21 C31 C9 -66.8(3)
C19 C1 C10 C30 57.9(3)
C19 C21 C31 C9 158.6(2)
C20 C7 C15 C4 -51.3(3)
C20 C7 C15 C25 132.2(2)
C20 C7 C23 C16 -136.9(2)
C20 C7 C23 C26 95.6(3)
C21 C18 C30 C10 52.6(3)
C23 C7 C15 C4 -170.0(2)
C23 C7 C15 C25 13.6(3)
C23 C7 C20 C13 168.9(2)
C23 C16 C25 C15 -16.2(3)
C23 C16 C25 C22 163.4(2)
C24 C19 C21 C18 -71.4(3)
C24 C19 C21 C31 59.6(3)
C25 C16 C23 C7 23.5(3)
C25 C16 C23 C26 153.6(2)
C27 C18 C21 C19 67.9(3)
C27 C18 C21 C31 -65.5(3)
C27 C18 C30 C10 -71.4(3)
C28 O2 C12 C26 60.0(3)
C28 C14 C17 C26 -49.8(3)
C29 C19 C21 C18 168.5(2)
C29 C19 C21 C31 -60.4(3)
C30 C18 C21 C19 -52.8(3)
C30 C18 C21 C31 173.8(2)
C32 C28 C33B C34 158.8(4)
C32 C28 C33B C35B -77.7(5)
C32 C28 C33A C34A 58.5(8)
C32 C28 C33A C35A -61.2(11)
C33B C28 C32 O3 -65.4(3)
C33A C28 C32 O3 -66.8(5)
